data_7028066
loop_
_publ_author_name
'Bennett, Martin A.'
'Dirnberger, Thomas'
'Hockless, David C. R.'
'Wenger, Eric'
'Willis, Anthony C.'

_publ_contact_author
;
Prof. M. A. Bennett
Research School of Chemistry
Australian National University
Canberra  ACT  0200
Australia

;
_publ_section_title
;
 Generation of (\h2-benzyne)bis(triphenylphosphine)platinum(&gt;0&gt;):
 orthometallation of the Pt(PPh3)2 complexes of benzyne (C6H4&#x200A;) and
 cyclohexyne (C6H8)
;
_journal_issue 2
_journal_name_full 'Journal of the Chemical Society, Dalton Transactions'
_journal_page_first 271
_journal_paper_doi 10.1039/a707089f
_journal_year 1998
_chemical_formula_sum 'C51 H44.02 Cl1.22 P2 Pt'
_chemical_formula_weight 957.21
_space_group_IT_number 14
_symmetry_cell_setting monoclinic
_symmetry_space_group_name_Hall '-P 2yn'
_symmetry_space_group_name_H-M 'P 1 21/n 1'
_audit_creation_date 97-00-25
_audit_creation_method from_xtal_archive_file_using_CIFIO
_cell_angle_alpha 90.00000
_cell_angle_beta 100.28(2)
_cell_angle_gamma 90.00000
_cell_formula_units_Z 4
_cell_length_a 10.910(3)
_cell_length_b 22.913(4)
_cell_length_c 16.877(4)
_cell_measurement_reflns_used 25
_cell_measurement_temperature 193
_cell_measurement_theta_max 37
_cell_measurement_theta_min 30
_cell_volume 4151.2(17)
_computing_data_reduction xtal_DIFDAT_ABSORB_SORTRF_ADDREF
_computing_molecular_graphics xtal
_computing_publication_material xtal_BONDLA_CIFIO
_computing_structure_refinement xtal_CRYLSQ
_computing_structure_solution xtal
_diffrn_ambient_temperature 193
_diffrn_measurement_device Rigaku5
_diffrn_measurement_method '\q-2\q scans'
_diffrn_radiation_monochromator graphite
_diffrn_radiation_type 'Cu K\a'
_diffrn_radiation_wavelength 1.5418
_diffrn_reflns_av_R_equivalents .015
_diffrn_reflns_av_sigmaI/netI .048
_diffrn_reflns_limit_h_max 12
_diffrn_reflns_limit_h_min 0
_diffrn_reflns_limit_k_max 25
_diffrn_reflns_limit_k_min 0
_diffrn_reflns_limit_l_max 18
_diffrn_reflns_limit_l_min -18
_diffrn_reflns_number 6882
_diffrn_reflns_reduction_process equatorial_monochr_Lp
_diffrn_reflns_theta_max 60.12
_diffrn_reflns_theta_min 3.29
_diffrn_standards_decay_% 0
_diffrn_standards_interval_count 150
_diffrn_standards_number 3
_exptl_absorpt_coefficient_mu 8.03
_exptl_absorpt_correction_T_max .706
_exptl_absorpt_correction_T_min .519
_exptl_absorpt_correction_type analytical
_exptl_crystal_colour colourless
_exptl_crystal_density_diffrn 1.531
_exptl_crystal_density_meas ?
_exptl_crystal_description trapazoidal
_exptl_crystal_F_000 1915.04
_exptl_crystal_size_max .12
_exptl_crystal_size_mid .09
_exptl_crystal_size_min .06
_refine_diff_density_max .909
_refine_diff_density_min -.75
_refine_ls_abs_structure_details none
_refine_ls_abs_structure_Flack 0
_refine_ls_extinction_coef .00000
_refine_ls_extinction_method none
_refine_ls_goodness_of_fit_all 1.03
_refine_ls_goodness_of_fit_obs 1.047
_refine_ls_hydrogen_treatment noref
_refine_ls_matrix_type full
_refine_ls_number_constraints 0
_refine_ls_number_parameters 492
_refine_ls_number_reflns 4454
_refine_ls_number_restraints 14
_refine_ls_R_factor_all .059
_refine_ls_R_factor_obs .035
_refine_ls_shift/esd_max .083
_refine_ls_shift/esd_mean .003
_refine_ls_structure_factor_coef F
_refine_ls_weighting_scheme calc
_refine_ls_wR_factor_all .056
_refine_ls_wR_factor_obs .047
_reflns_d_resolution_high .889
_reflns_d_resolution_low 13.446
_reflns_limit_h_max 12
_reflns_limit_h_min 0
_reflns_limit_k_max 25
_reflns_limit_k_min 0
_reflns_limit_l_max 18
_reflns_limit_l_min -18
_reflns_number_observed 4457
_reflns_number_total 6176
_reflns_observed_criterion I>2\s(I)
_cod_data_source_file f707089bsup1.cif
_cod_data_source_block exw27
_cod_depositor_comments
;
The following automatic conversions were performed:

'_exptl_crystal_density_meas' value 'not measured' was changed to '?'
- the value is perceived as not measured.

Automatic conversion script
Id: cif_fix_values 3008 2015-01-20 13:52:24Z robertas 
;
_cod_original_sg_symbol_Hall -p_2yn
_cod_original_sg_symbol_H-M p_21/n
_cod_database_code 7028066

loop_
_symmetry_equiv_pos_as_xyz
+x,+y,+z
1/2-x,1/2+y,1/2-z
-x,-y,-z
1/2+x,1/2-y,1/2+z

loop_
_atom_site_aniso_label
_atom_site_aniso_U_11
_atom_site_aniso_U_22
_atom_site_aniso_U_33
_atom_site_aniso_U_12
_atom_site_aniso_U_13
_atom_site_aniso_U_23
Pt1 .01978(17) .02900(17) .02911(17) -.00015(13) .00539(11) .00028(13)
Cl1 .138(3) .133(3) .0582(16) -.062(2) .0022(18) -.0111(17)
P1 .0243(9) .0313(9) .0316(9) -.0008(8) .0077(7) -.0010(8)
P2 .0237(9) .0327(9) .0294(9) .0004(8) .0057(7) .0003(7)
C1 .026(4) .036(4) .034(4) .002(3) .008(3) .007(3)
C2 .032(4) .037(4) .038(4) .002(3) .012(3) .002(3)
C3 .054(6) .036(4) .056(5) .013(4) .023(4) -.008(4)
C4 .055(6) .055(6) .059(5) .022(5) .031(5) .013(4)
C5 .038(5) .047(5) .058(5) .000(4) .026(4) .010(4)
C6 .039(5) .048(5) .034(4) .007(4) .009(4) .009(3)
C7 .027(4) .030(4) .040(4) -.002(3) .008(3) .006(3)
C8 .024(4) .026(3) .033(4) -.006(3) .005(3) .004(3)
C9 .027(4) .033(4) .042(4) .000(3) .011(3) .004(3)
C10 .029(4) .040(4) .052(5) -.003(4) .004(4) .007(4)
C11 .034(4) .053(5) .031(4) -.002(4) .006(3) .007(3)
C12 .030(4) .039(4) .040(4) -.006(3) .007(3) -.005(3)
C13 .033(4) .033(4) .030(4) -.002(3) .003(3) -.003(3)
C14 .042(5) .039(5) .038(4) -.007(4) .001(4) .001(3)
C15 .053(6) .037(4) .055(5) -.014(4) .006(4) -.002(4)
C16 .057(6) .042(5) .057(5) .006(4) -.008(5) -.018(4)
C17 .039(5) .051(5) .060(5) .002(4) .007(4) -.026(4)
C18 .035(4) .045(5) .034(4) .000(4) .005(3) -.008(3)
C19 .027(4) .034(4) .032(4) -.001(3) .007(3) -.003(3)
C20 .030(4) .036(4) .032(4) -.004(3) .008(3) -.009(3)
C21 .028(4) .055(5) .054(5) -.011(4) .006(4) -.017(4)
C22 .040(5) .041(5) .058(5) -.016(4) .021(4) -.014(4)
C23 .058(6) .037(4) .048(5) .000(4) .026(4) -.004(4)
C24 .027(4) .043(4) .037(4) -.002(3) .011(3) -.002(3)
C25 .032(4) .037(4) .032(4) .004(3) .005(3) .006(3)
C26 .050(5) .047(5) .043(5) .012(4) .002(4) -.009(4)
C27 .070(7) .062(6) .050(5) .017(5) .011(5) -.013(5)
C28 .051(6) .066(6) .065(6) .024(5) .018(5) .002(5)
C29 .036(5) .069(6) .055(5) .017(4) .014(4) .010(5)
C30 .038(5) .047(5) .042(4) .009(4) .011(4) .005(4)
C31 .022(4) .037(4) .036(4) .004(3) .006(3) .000(3)
C32 .034(4) .045(5) .041(4) .000(4) .009(3) .006(4)
C33 .038(5) .043(4) .043(4) -.012(4) .009(4) .007(4)
C34 .050(5) .038(5) .059(5) -.007(4) .011(4) -.004(4)
C35 .058(6) .048(5) .041(4) -.003(4) .011(4) -.005(4)
C36 .040(4) .041(4) .036(4) -.002(4) .005(3) -.003(3)
C37 .026(4) .033(4) .034(4) -.006(3) .005(3) -.003(3)
C38 .033(4) .050(5) .034(4) .002(4) .005(3) .006(4)
C39 .028(4) .048(5) .046(4) .001(3) .012(3) .006(4)
C40 .049(5) .045(5) .038(4) -.012(4) .012(4) -.002(4)
C41 .052(5) .038(4) .044(5) .004(4) .013(4) .011(3)
C42 .043(5) .039(4) .038(4) .009(4) .014(3) .008(3)
C43 .047(5) .064(6) .046(5) -.007(4) .010(4) .005(4)
C44 .073(7) .043(5) .056(5) -.006(5) .012(5) .002(4)
C45 .093(9) .088(8) .047(5) -.019(7) .014(5) .014(5)
C46 .072(7) .079(8) .074(7) -.025(6) .026(6) -.029(6)
C47 .052(6) .054(6) .102(8) -.011(5) .022(6) .013(6)
C48 .043(6) .078(7) .073(7) -.005(5) .001(5) .042(6)

loop_
_atom_site_label
_atom_site_fract_x
_atom_site_fract_y
_atom_site_fract_z
_atom_site_U_iso_or_equiv
_atom_site_thermal_displace_type
_atom_site_occupancy
Pt1 .17826(2) .141017(12) .403341(16) .02584(16) Uani 1.0
Cl1 .4923(4) .42095(17) .45910(17) .112(2) Uani 1.0
Cl2 .5790(16) .0895(6) .8797(9) .115(3) Uiso 0.216(5)
P1 .09425(16) .16921(8) .51508(10) .0287(9) Uani 1.0
P2 .02651(16) .16554(8) .29475(10) .0285(8) Uani 1.0
C1 .2946(6) .1008(3) .3373(4) .032(4) Uani 1.0
C2 .2610(7) .0498(3) .2925(4) .035(4) Uani 1.0
C3 .3443(8) .0215(3) .2528(5) .047(5) Uani 1.0
C4 .4629(9) .0424(4) .2567(5) .054(5) Uani 1.0
C5 .5000(7) .0917(3) .3004(5) .045(4) Uani 1.0
C6 .4172(7) .1205(3) .3397(4) .040(4) Uani 1.0
C7 .2322(7) .1356(3) .5719(4) .032(4) Uani 1.0
C8 .2907(6) .1159(3) .5089(4) .028(3) Uani 1.0
C9 .4030(6) .0862(3) .5304(4) .033(4) Uani 1.0
C10 .4548(7) .0788(3) .6117(5) .041(4) Uani 1.0
C11 .3949(7) .1013(3) .6709(4) .040(4) Uani 1.0
C12 .2828(7) .1294(3) .6527(4) .036(4) Uani 1.0
C13 .0860(7) .2426(3) .5544(4) .032(4) Uani 1.0
C14 .1681(7) .2830(3) .5320(4) .040(4) Uani 1.0
C15 .1726(8) .3390(4) .5610(5) .049(5) Uani 1.0
C16 .0934(9) .3553(4) .6133(5) .055(5) Uani 1.0
C17 .0130(8) .3166(4) .6360(5) .050(5) Uani 1.0
C18 .0075(7) .2588(3) .6069(4) .038(4) Uani 1.0
C19 -.0447(7) .1291(3) .5303(4) .031(4) Uani 1.0
C20 -.1620(7) .1527(3) .5049(4) .033(4) Uani 1.0
C21 -.2673(7) .1176(4) .5033(5) .046(4) Uani 1.0
C22 -.2546(8) .0595(3) .5260(5) .045(4) Uani 1.0
C23 -.1369(8) .0365(3) .5518(5) .046(5) Uani 1.0
C24 -.0311(7) .0715(3) .5536(4) .035(4) Uani 1.0
C25 -.0903(7) .2170(3) .3189(4) .034(4) Uani 1.0
C26 -.0489(8) .2663(4) .3610(5) .047(4) Uani 1.0
C27 -.1315(10) .3067(4) .3830(5) .060(6) Uani 1.0
C28 -.2593(9) .2973(4) .3616(6) .060(6) Uani 1.0
C29 -.3021(8) .2490(4) .3182(5) .053(5) Uani 1.0
C30 -.2174(7) .2082(3) .2968(5) .042(4) Uani 1.0
C31 -.0647(6) .1001(3) .2616(4) .031(4) Uani 1.0
C32 -.1168(7) .0700(3) .3185(4) .040(4) Uani 1.0
C33 -.1855(7) .0195(3) .2979(5) .041(4) Uani 1.0
C34 -.1986(8) -.0015(3) .2214(5) .049(5) Uani 1.0
C35 -.1472(8) .0280(4) .1629(5) .049(5) Uani 1.0
C36 -.0801(7) .0786(3) .1842(4) .039(4) Uani 1.0
C37 .0621(6) .1954(3) .2001(4) .031(4) Uani 1.0
C38 .1590(7) .1728(4) .1672(4) .039(4) Uani 1.0
C39 .1813(7) .1923(3) .0930(5) .040(4) Uani 1.0
C40 .1091(8) .2372(3) .0534(5) .043(4) Uani 1.0
C41 .0150(8) .2607(3) .0869(5) .044(4) Uani 1.0
C42 -.0111(7) .2404(3) .1588(4) .039(4) Uani 1.0
C43 .4188(8) .3798(4) .3769(5) .052(5) Uani 1.0
C44 .4024(9) .4034(4) .3009(5) .057(5) Uani 1.0
C45 .3425(11) .3703(5) .2390(6) .076(7) Uani 1.0
C46 .3037(10) .3157(5) .2522(7) .074(7) Uani 1.0
C47 .3223(9) .2918(4) .3275(7) .068(6) Uani 1.0
C48 .3813(9) .3246(5) .3910(6) .066(6) Uani 1.0
C51 .4158(14) .0429(10) .9656(16) .115(3) Uiso 0.431(9)
C52 .5328(10) .0380(6) .9421(9) .115(3) Uiso 0.431(9)
C53 .6149(13) -.0059(9) .9746(14) .115(3) Uiso 0.431(9)
C61 .700(2) .0021(10) .9469(15) .115(3) Uiso 0.569(9)
C62 .6479(16) -.0469(7) .9924(15) .115(3) Uiso 0.569(9)
C63 .5354(19) -.0235(9) 1.0285(10) .115(3) Uiso 0.569(9)
H1 .17935 .03443 .28929 .08000 Uiso 1.0
H2 .31900 -.01270 .22251 .08000 Uiso 1.0
H3 .51937 .02265 .22918 .08000 Uiso 1.0
H4 .58246 .10606 .30362 .08000 Uiso 1.0
H5 .44401 .15480 .36944 .08000 Uiso 1.0
H6 .44440 .07105 .48987 .08000 Uiso 1.0
H7 .53123 .05835 .62646 .08000 Uiso 1.0
H8 .43286 .09701 .72583 .08000 Uiso 1.0
H9 .24162 .14410 .69357 .08000 Uiso 1.0
H10 .22193 .27173 .49624 .08000 Uiso 1.0
H11 .22918 .36644 .54543 .08000 Uiso 1.0
H12 .09593 .39416 .63327 .08000 Uiso 1.0
H13 -.04022 .32842 .67184 .08000 Uiso 1.0
H14 -.04886 .23150 .62289 .08000 Uiso 1.0
H15 -.17089 .19239 .48867 .08000 Uiso 1.0
H16 -.34803 .13364 .48663 .08000 Uiso 1.0
H17 -.32619 .03551 .52373 .08000 Uiso 1.0
H18 -.12792 -.00308 .56846 .08000 Uiso 1.0
H19 .04970 .05550 .57079 .08000 Uiso 1.0
H20 .03813 .27297 .37556 .08000 Uiso 1.0
H21 -.10095 .34055 .41247 .08000 Uiso 1.0
H22 -.31632 .32446 .37725 .08000 Uiso 1.0
H23 -.38919 .24293 .30241 .08000 Uiso 1.0
H24 -.24759 .17439 .26693 .08000 Uiso 1.0
H25 -.10536 .08408 .37224 .08000 Uiso 1.0
H26 -.22309 -.00026 .33694 .08000 Uiso 1.0
H27 -.24333 -.03671 .20762 .08000 Uiso 1.0
H28 -.15805 .01360 .10936 .08000 Uiso 1.0
H29 -.04405 .09878 .14492 .08000 Uiso 1.0
H30 .21108 .14359 .19548 .08000 Uiso 1.0
H31 .24553 .17507 .06955 .08000 Uiso 1.0
H32 .12515 .25146 .00341 .08000 Uiso 1.0
H33 -.03345 .29160 .05996 .08000 Uiso 1.0
H34 -.07813 .25662 .18047 .08000 Uiso 1.0
H35 .43191 .44142 .29199 .08000 Uiso 1.0
H36 .32758 .38572 .18592 .08000 Uiso 1.0
H37 .26235 .29338 .20799 .08000 Uiso 1.0
H38 .29502 .25330 .33570 .08000 Uiso 1.0
H39 .39584 .30906 .44406 .08000 Uiso 1.0
H51 .35748 .07109 .94088 .13000 Uiso 0.44
H52 .55552 .06453 .90398 .13000 Uiso 0.44
H53 .69134 -.01098 .95590 .13000 Uiso 0.44
H61 .63758 .01593 .90467 .13000 Uiso 0.56
H62 .72759 .03338 .98294 .13000 Uiso 0.56
H63 .76898 -.01200 .92480 .13000 Uiso 0.56
H64 .62095 -.07800 .95619 .13000 Uiso 0.56
H65 .71096 -.06055 1.03446 .13000 Uiso 0.56
H66 .48083 -.05479 1.03431 .13000 Uiso 0.56
H67 .56523 -.00654 1.07974 .13000 Uiso 0.56

loop_
_atom_type_symbol
_atom_type_oxidation_number
_atom_type_number_in_cell
_atom_type_scat_dispersion_real
_atom_type_scat_dispersion_imag
_atom_type_scat_source
C 0 204 .017 .009 Int._Tables_Vol_IV_Tables_2.2B_and_2.3.1
H 0 176.08 0 0 Int._Tables_Vol_IV_Tables_2.2B_and_2.3.1
CL 0 4.88 .348 .702 Int._Tables_Vol_IV_Tables_2.2B_and_2.3.1
P 0 8 .283 .434 Int._Tables_Vol_IV_Tables_2.2B_and_2.3.1
PT 0 4 -5.233 6.925 Int._Tables_Vol_IV_Tables_2.2B_and_2.3.1

loop_
_geom_angle_atom_site_label_1
_geom_angle_atom_site_label_2
_geom_angle_atom_site_label_3
_geom_angle
_geom_angle_site_symmetry_3
P1 Pt1 P2 104.18(7) .
P1 Pt1 C1 159.25(18) .
P1 Pt1 C8 68.7(2) .
P2 Pt1 C1 95.94(18) .
P2 Pt1 C8 171.1(2) .
C1 Pt1 C8 90.8(3) .
C52 Cl2 H52 5.7(8) .
Pt1 P1 C7 84.3(3) .
Pt1 P1 C13 127.2(3) .
Pt1 P1 C19 115.5(2) .
C7 P1 C13 107.0(3) .
C7 P1 C19 110.1(3) .
C13 P1 C19 108.5(3) .
Pt1 P2 C25 114.1(2) .
Pt1 P2 C31 108.5(2) .
Pt1 P2 C37 123.1(2) .
C25 P2 C31 103.5(3) .
C25 P2 C37 102.5(3) .
C31 P2 C37 103.1(3) .
Pt1 C1 C2 122.6(5) .
Pt1 C1 C6 121.1(5) .
C2 C1 C6 116.0(7) .
C1 C2 C3 121.3(7) .
C1 C2 H1 119.4(7) .
C3 C2 H1 119.3(7) .
C2 C3 C4 120.7(7) .
C2 C3 H2 119.7(8) .
C4 C3 H2 119.7(9) .
C3 C4 C5 120.0(9) .
C3 C4 H3 120.0(9) .
C5 C4 H3 120.0(9) .
C4 C5 C6 119.7(8) .
C4 C5 H4 120.2(9) .
C6 C5 H4 120.1(8) .
C1 C6 C5 122.2(7) .
C1 C6 H5 118.9(8) .
C5 C6 H5 118.9(8) .
P1 C7 C8 100.6(5) .
P1 C7 C12 135.6(6) .
C8 C7 C12 123.8(6) .
Pt1 C8 C7 106.5(5) .
Pt1 C8 C9 136.3(6) .
C7 C8 C9 117.2(6) .
C8 C9 C10 119.8(7) .
C8 C9 H6 120.1(6) .
C10 C9 H6 120.1(7) .
C9 C10 C11 120.1(7) .
C9 C10 H7 119.9(8) .
C11 C10 H7 119.9(7) .
C10 C11 C12 122.0(7) .
C10 C11 H8 119.0(7) .
C12 C11 H8 119.0(8) .
C7 C12 C11 117.0(7) .
C7 C12 H9 121.5(7) .
C11 C12 H9 121.5(7) .
P1 C13 C14 116.2(6) .
P1 C13 C18 123.9(6) .
C14 C13 C18 119.8(7) .
C13 C14 C15 120.8(8) .
C13 C14 H10 119.6(7) .
C15 C14 H10 119.6(8) .
C14 C15 C16 119.4(8) .
C14 C15 H11 120.3(9) .
C16 C15 H11 120.3(8) .
C15 C16 C17 120.8(8) .
C15 C16 H12 119.6(9) .
C17 C16 H12 119.6(10) .
C16 C17 C18 120.5(8) .
C16 C17 H13 119.7(9) .
C18 C17 H13 119.8(8) .
C13 C18 C17 118.8(7) .
C13 C18 H14 120.6(7) .
C17 C18 H14 120.6(8) .
P1 C19 C20 120.2(5) .
P1 C19 C24 118.1(5) .
C20 C19 C24 120.6(7) .
C19 C20 C21 119.4(7) .
C19 C20 H15 120.3(7) .
C21 C20 H15 120.3(7) .
C20 C21 C22 120.4(7) .
C20 C21 H16 119.8(8) .
C22 C21 H16 119.8(8) .
C21 C22 C23 119.6(7) .
C21 C22 H17 120.2(8) .
C23 C22 H17 120.2(8) .
C22 C23 C24 120.3(7) .
C22 C23 H18 119.8(8) .
C24 C23 H18 119.9(8) .
C19 C24 C23 119.6(7) .
C19 C24 H19 120.2(7) .
C23 C24 H19 120.2(7) .
P2 C25 C26 117.9(6) .
P2 C25 C30 123.2(6) .
C26 C25 C30 118.9(7) .
C25 C26 C27 121.3(8) .
C25 C26 H20 119.3(8) .
C27 C26 H20 119.4(8) .
C26 C27 C28 119.8(8) .
C26 C27 H21 120.1(10) .
C28 C27 H21 120.1(10) .
C27 C28 C29 119.7(9) .
C27 C28 H22 120.2(9) .
C29 C28 H22 120.2(9) .
C28 C29 C30 120.0(8) .
C28 C29 H23 120.0(9) .
C30 C29 H23 120.0(9) .
C25 C30 C29 120.4(7) .
C25 C30 H24 119.8(8) .
C29 C30 H24 119.8(8) .
P2 C31 C32 117.6(5) .
P2 C31 C36 123.4(6) .
C32 C31 C36 118.9(7) .
C31 C32 C33 120.8(7) .
C31 C32 H25 119.6(7) .
C33 C32 H25 119.6(8) .
C32 C33 C34 119.4(8) .
C32 C33 H26 120.3(7) .
C34 C33 H26 120.3(8) .
C33 C34 C35 120.9(7) .
C33 C34 H27 119.5(9) .
C35 C34 H27 119.6(8) .
C34 C35 C36 118.9(7) .
C34 C35 H28 120.5(8) .
C36 C35 H28 120.5(8) .
C31 C36 C35 121.0(7) .
C31 C36 H29 119.5(7) .
C35 C36 H29 119.5(7) .
P2 C37 C38 120.4(5) .
P2 C37 C42 120.8(6) .
C38 C37 C42 118.8(7) .
C37 C38 C39 120.8(7) .
C37 C38 H30 119.6(8) .
C39 C38 H30 119.6(8) .
C38 C39 C40 119.6(8) .
C38 C39 H31 120.2(7) .
C40 C39 H31 120.2(8) .
C39 C40 C41 119.6(7) .
C39 C40 H32 120.2(8) .
C41 C40 H32 120.2(8) .
C40 C41 C42 121.4(7) .
C40 C41 H33 119.3(8) .
C42 C41 H33 119.3(8) .
C37 C42 C41 119.7(8) .
C37 C42 H34 120.2(7) .
C41 C42 H34 120.1(7) .
Cl1 C43 C44 119.6(7) .
Cl1 C43 C48 118.1(7) .
C44 C43 C48 122.3(8) .
C43 C44 C45 117.5(9) .
C43 C44 H35 121.2(9) .
C45 C44 H35 121.3(9) .
C44 C45 C46 120.7(9) .
C44 C45 H36 119.6(11) .
C46 C45 H36 119.7(10) .
C45 C46 C47 121.7(10) .
C45 C46 H37 119.2(11) .
C47 C46 H37 119.1(11) .
C46 C47 C48 118.7(10) .
C46 C47 H38 120.7(11) .
C48 C47 H38 120.6(12) .
C43 C48 C47 119.0(9) .
C43 C48 H39 120.5(9) .
C47 C48 H39 120.5(10) .
C52 C51 H51 120(2) .
C52 C51 C53 120.0(16) 3_657
H51 C51 C53 119.9(18) 3_657
Cl2 C52 C51 119.9(14) .
Cl2 C52 C53 119.9(13) .
C51 C52 C53 119.9(16) .
C51 C52 H52 120.0(14) .
C53 C52 H52 120.1(14) .
C52 C53 H53 120(2) .
C52 C53 C51 120.0(16) 3_657
H53 C53 C51 120.1(18) 3_657
C62 C61 H61 110(2) .
C62 C61 H62 110(2) .
C62 C61 H63 110(2) .
H61 C61 H62 109(2) .
H61 C61 H63 109(2) .
H62 C61 H63 109(2) .
C61 C62 C63 109.5(15) .
C61 C62 H64 109(2) .
C61 C62 H65 109.3(16) .
C63 C62 H64 109.6(16) .
C63 C62 H65 110(2) .
H64 C62 H65 109.5(17) .
C62 C63 H66 109.3(18) .
C62 C63 H67 109.3(17) .
C62 C63 C63 109.5(16) 3_657
H66 C63 H67 109.6(19) .
H66 C63 C63 109.6(17) 3_657
H67 C63 C63 109.5(19) 3_657

loop_
_geom_bond_atom_site_label_1
_geom_bond_atom_site_label_2
_geom_bond_distance
_geom_bond_site_symmetry_2
Pt1 P1 2.330(2) .
Pt1 P2 2.3093(17) .
Pt1 C1 2.052(7) .
Pt1 C8 2.057(6) .
Cl1 C43 1.749(9) .
Cl2 C52 1.72(2) .
Cl2 H52 .773(16) .
P1 C7 1.806(7) .
P1 C13 1.816(7) .
P1 C19 1.830(7) .
P2 C25 1.835(8) .
P2 C31 1.831(7) .
P2 C37 1.841(8) .
C1 C2 1.404(10) .
C1 C6 1.406(11) .
C2 C3 1.382(12) .
C2 H1 .950(7) .
C3 C4 1.370(13) .
C3 H2 .950(8) .
C4 C5 1.370(12) .
C4 H3 .950(10) .
C5 C6 1.380(12) .
C5 H4 .950(8) .
C6 H5 .950(8) .
C7 C8 1.408(11) .
C7 C12 1.384(10) .
C8 C9 1.391(9) .
C9 C10 1.399(10) .
C9 H6 .950(8) .
C10 C11 1.387(12) .
C10 H7 .950(7) .
C11 C12 1.368(10) .
C11 H8 .950(7) .
C12 H9 .950(8) .
C13 C14 1.387(11) .
C13 C18 1.388(11) .
C14 C15 1.371(11) .
C14 H10 .950(8) .
C15 C16 1.392(14) .
C15 H11 .950(9) .
C16 C17 1.350(13) .
C16 H12 .950(8) .
C17 C18 1.410(11) .
C17 H13 .950(9) .
C18 H14 .950(8) .
C19 C20 1.386(10) .
C19 C24 1.378(10) .
C20 C21 1.399(11) .
C20 H15 .950(7) .
C21 C22 1.385(12) .
C21 H16 .950(8) .
C22 C23 1.384(12) .
C22 H17 .950(8) .
C23 C24 1.401(11) .
C23 H18 .950(8) .
C24 H19 .950(7) .
C25 C26 1.367(11) .
C25 C30 1.386(11) .
C26 C27 1.387(13) .
C26 H20 .950(8) .
C27 C28 1.393(14) .
C27 H21 .950(9) .
C28 C29 1.363(13) .
C28 H22 .950(10) .
C29 C30 1.407(12) .
C29 H23 .950(8) .
C30 H24 .950(8) .
C31 C32 1.384(11) .
C31 C36 1.377(10) .
C32 C33 1.389(11) .
C32 H25 .950(7) .
C33 C34 1.362(12) .
C33 H26 .950(8) .
C34 C35 1.392(13) .
C34 H27 .950(8) .
C35 C36 1.384(11) .
C35 H28 .950(8) .
C36 H29 .950(8) .
C37 C38 1.380(11) .
C37 C42 1.410(10) .
C38 C39 1.390(11) .
C38 H30 .950(7) .
C39 C40 1.392(11) .
C39 H31 .950(8) .
C40 C41 1.368(12) .
C40 H32 .950(8) .
C41 C42 1.375(11) .
C41 H33 .950(8) .
C42 H34 .950(8) .
C43 C44 1.373(12) .
C43 C48 1.364(14) .
C44 C45 1.361(13) .
C44 H35 .950(9) .
C45 C46 1.350(16) .
C45 H36 .950(10) .
C46 C47 1.364(16) .
C46 H37 .950(11) .
C47 C48 1.372(14) .
C47 H38 .950(10) .
C48 H39 .950(10) .
C51 C52 1.41(2) .
C51 H51 .95(2) .
C51 C53 1.40(3) 3_657
C52 C53 1.39(2) .
C52 H52 .950(15) .
C53 H53 .950(18) .
C61 C62 1.53(3) .
C61 H61 .95(2) .
C61 H62 .95(2) .
C61 H63 .95(2) .
C62 C63 1.56(3) .
C62 H64 .95(2) .
C62 H65 .95(2) .
C63 H66 .95(2) .
C63 H67 .950(17) .
C63 C63 1.55(3) 3_657

loop_
_reflns_scale_meas_F
1.6968
